data_1574759
loop_
_publ_author_name
'Faltejsek, Jan'
'Urbanovsk&#xfd;, Peter'
'Kub&#xed;&#x10d;ek, Vojt&#x11b;ch'
'Havl&#xed;&#x10d;kov&#xe1;, Jana'
'C&#xed;sa&#x159;ov&#xe1;, Ivana'
'Kotek, Jan'
'Hermann, Petr'

_publ_section_title
;
 Extraordinary kinetic inertness of lanthanide(iii) complexes of
 pyridine-rigidified 18-membered hexaazamacrocycles with four acetate
 pendant arms.
;
_journal_issue 27
_journal_name_full 'Chemical science'
_journal_page_first 12558
_journal_page_last 12567
_journal_paper_doi 10.1039/d5sc01893e
_journal_volume 16
_journal_year 2025
_chemical_formula_moiety 'C26 H38 N6 O8, 4(Cl), 3(H2 O)'
_chemical_formula_sum 'C26 H44 Cl4 N6 O11'
_chemical_formula_weight 758.47
_space_group_crystal_system monoclinic
_space_group_IT_number 15
_space_group_name_Hall '-C 2yc'
_space_group_name_H-M_alt 'C 1 2/c 1'
_atom_sites_solution_hydrogens mixed
_atom_sites_solution_primary direct
_atom_sites_solution_secondary difmap
_audit_creation_method SHELXL-2017/1
_audit_update_record
;
2025-02-10 deposited with the CCDC.	2025-05-30 downloaded from the CCDC.
;
_cell_angle_alpha 90
_cell_angle_beta 109.2360(10)
_cell_angle_gamma 90
_cell_formula_units_Z 4
_cell_length_a 22.1760(8)
_cell_length_b 12.8958(5)
_cell_length_c 12.8625(5)
_cell_measurement_reflns_used 9591
_cell_measurement_temperature 120(2)
_cell_measurement_theta_max 72.1607
_cell_measurement_theta_min 4.0260
_cell_volume 3473.0(2)
_computing_cell_refinement 'SAINT V8.40B (Bruker AXS LLC, 2019)'
_computing_data_collection 'Bruker Instrument Service vV6.2.15'
_computing_data_reduction 'SAINT V8.40B (Bruker AXS LLC, 2019)'
_computing_structure_refinement 'SHELXL-2017/1 (Sheldrick, 2017)'
_computing_structure_solution 'SHELXT 2018/2 (Sheldrick, 2018)'
_diffrn_ambient_temperature 120(2)
_diffrn_detector_area_resol_mean 7.3910
_diffrn_measured_fraction_theta_full 0.998
_diffrn_measured_fraction_theta_max 0.997
_diffrn_measurement_device 'Bruker D8 VENTURE'
_diffrn_measurement_method '\f and \w scans'
_diffrn_radiation_type CuK\a
_diffrn_radiation_wavelength 1.54178
_diffrn_reflns_av_R_equivalents 0.0332
_diffrn_reflns_av_unetI/netI 0.0181
_diffrn_reflns_Laue_measured_fraction_full 0.998
_diffrn_reflns_Laue_measured_fraction_max 0.997
_diffrn_reflns_limit_h_max 27
_diffrn_reflns_limit_h_min -27
_diffrn_reflns_limit_k_max 15
_diffrn_reflns_limit_k_min -15
_diffrn_reflns_limit_l_max 15
_diffrn_reflns_limit_l_min -15
_diffrn_reflns_number 30024
_diffrn_reflns_point_group_measured_fraction_full 0.998
_diffrn_reflns_point_group_measured_fraction_max 0.997
_diffrn_reflns_theta_full 67.679
_diffrn_reflns_theta_max 72.249
_diffrn_reflns_theta_min 4.026
_diffrn_source 'microfocus sealed tube'
_exptl_absorpt_coefficient_mu 3.652
_exptl_absorpt_correction_T_max 0.91
_exptl_absorpt_correction_T_min 0.74
_exptl_absorpt_correction_type multi-scan
_exptl_absorpt_process_details
;
Krause, L., Herbst-Irmer, R., Sheldrick, G. M., Stalke, D. (2015).
"Comparison of silver and molybdenum microfocus X-ray sources for
single-crystal structure determination"
J. Appl. Cryst. 48, 3-10.
doi:10.1107/S1600576714022985
;
_exptl_crystal_colour colourless
_exptl_crystal_density_diffrn 1.451
_exptl_crystal_description square
_exptl_crystal_F_000 1592
_exptl_crystal_size_max 0.152
_exptl_crystal_size_mid 0.112
_exptl_crystal_size_min 0.026
_refine_diff_density_max 1.216
_refine_diff_density_min -0.374
_refine_diff_density_rms 0.084
_refine_ls_extinction_method none
_refine_ls_goodness_of_fit_ref 1.057
_refine_ls_hydrogen_treatment constr
_refine_ls_matrix_type full
_refine_ls_number_parameters 199
_refine_ls_number_reflns 3420
_refine_ls_number_restraints 0
_refine_ls_restrained_S_all 1.057
_refine_ls_R_factor_all 0.0479
_refine_ls_R_factor_gt 0.0457
_refine_ls_shift/su_max 0.000
_refine_ls_shift/su_mean 0.000
_refine_ls_structure_factor_coef Fsqd
_refine_ls_weighting_details 'w=1/[\s^2^(Fo^2^)+(0.0842P)^2^+10.4429P] where P=(Fo^2^+2Fc^2^)/3'
_refine_ls_weighting_scheme calc
_refine_ls_wR_factor_gt 0.1439
_refine_ls_wR_factor_ref 0.1463
_reflns_Friedel_coverage 0.000
_reflns_number_gt 3207
_reflns_number_total 3420
_reflns_threshold_expression 'I > 2\s(I)'
_cod_data_source_file d5sc01893e2.cif
_cod_data_source_block haf12_sq
_cod_depositor_comments
;
The following automatic conversions were performed:

data item '_exptl_absorpt_correction_type' value 'Multi-Scan' was
changed to 'multi-scan' in accordance with the
/home/data/users/saulius/crontab/automatic-downloads/rss-feeds/RSC/lib/dictionaries/cif_core.dic
dictionary named 'cif_core.dic' version 2.4.2 last updated on
2011-04-26.

Automatic conversion script
Id: cif_fix_values 8170 2020-07-09 18:12:32Z antanas 

 Adding full bibliography for 1574757--1574764.cif.
;
_cod_original_sg_symbol_H-M 'C 2/c'
_cod_database_code 1574759
_shelx_shelxl_version_number 2017/1
_shelx_space_group_comment
;
The symmetry employed for this shelxl refinement is uniquely defined
by the following loop, which should always be used as a source of
symmetry information in preference to the above space-group names.
They are only intended as comments.
;
_shelx_estimated_absorpt_t_min 0.607
_shelx_estimated_absorpt_t_max 0.911

loop_
_space_group_symop_operation_xyz
'x, y, z'
'-x, y, -z+1/2'
'x+1/2, y+1/2, z'
'-x+1/2, y+1/2, -z+1/2'
'-x, -y, -z'
'x, -y, z-1/2'
'-x+1/2, -y+1/2, -z'
'x+1/2, -y+1/2, z-1/2'

loop_
_atom_site_label
_atom_site_type_symbol
_atom_site_fract_x
_atom_site_fract_y
_atom_site_fract_z
_atom_site_U_iso_or_equiv
_atom_site_adp_type
_atom_site_occupancy
_atom_site_site_symmetry_order
_atom_site_calc_flag
_atom_site_refinement_flags_posn
_atom_site_refinement_flags_adp
_atom_site_refinement_flags_occupancy
_atom_site_disorder_assembly
_atom_site_disorder_group
N1 N 0.37440(10) 0.70055(18) 0.68550(18) 0.0264(5) Uani 1 1 d . . . . .
C2 C 0.40474(12) 0.7904(2) 0.6853(2) 0.0246(5) Uani 1 1 d . . . . .
C3 C 0.43089(12) 0.8037(2) 0.5923(2) 0.0274(5) Uani 1 1 d . . . . .
H31 H 0.465658 0.752957 0.600677 0.033 Uiso 1 1 calc R U . . .
H32 H 0.449302 0.874129 0.595987 0.033 Uiso 1 1 calc R U . . .
N4 N 0.38021(10) 0.78881(17) 0.48132(17) 0.0244(5) Uani 1 1 d . . . . .
H41 H 0.352229 0.732356 0.483071 0.029 Uiso 1 1 d R U . . .
C5 C 0.33854(13) 0.8834(2) 0.4534(2) 0.0265(6) Uani 1 1 d . . . . .
H51 H 0.364686 0.944071 0.447773 0.032 Uiso 1 1 calc R U . . .
H52 H 0.320766 0.897170 0.513255 0.032 Uiso 1 1 calc R U . . .
C6 C 0.28393(13) 0.8702(2) 0.3452(2) 0.0269(5) Uani 1 1 d . . . . .
H61 H 0.299409 0.885960 0.282960 0.032 Uiso 1 1 calc R U . . .
H62 H 0.269176 0.797261 0.337772 0.032 Uiso 1 1 calc R U . . .
N7 N 0.22899(10) 0.94061(17) 0.34003(17) 0.0257(5) Uani 1 1 d . . . . .
H71 H 0.215435 0.922424 0.401137 0.031 Uiso 1 1 d R U . . .
C8 C 0.17597(13) 0.9246(2) 0.2317(2) 0.0330(6) Uani 1 1 d . . . . .
H81 H 0.143568 0.979833 0.221681 0.040 Uiso 1 1 calc R U . . .
H82 H 0.193620 0.929524 0.170541 0.040 Uiso 1 1 calc R U . . .
C9 C 0.35531(12) 0.6800(2) 0.7717(2) 0.0267(5) Uani 1 1 d . . . . .
C10 C 0.41617(12) 0.8628(2) 0.7694(2) 0.0267(5) Uani 1 1 d . . . . .
H101 H 0.435999 0.927270 0.765206 0.032 Uiso 1 1 calc R U . . .
C11 C 0.39787(12) 0.8386(2) 0.8597(2) 0.0290(6) Uani 1 1 d . . . . .
H111 H 0.406426 0.885325 0.919854 0.035 Uiso 1 1 calc R U . . .
C12 C 0.36704(12) 0.7456(2) 0.8613(2) 0.0289(6) Uani 1 1 d . . . . .
H121 H 0.354219 0.727326 0.922425 0.035 Uiso 1 1 calc R U . . .
C20 C 0.41036(12) 0.7568(2) 0.3977(2) 0.0274(5) Uani 1 1 d . . . . .
H201 H 0.377199 0.755878 0.324034 0.033 Uiso 1 1 calc R U . . .
H202 H 0.427059 0.685301 0.414486 0.033 Uiso 1 1 calc R U . . .
C21 C 0.46433(13) 0.8274(2) 0.3943(2) 0.0270(5) Uani 1 1 d . . . . .
O211 O 0.50775(10) 0.77296(16) 0.36951(17) 0.0350(5) Uani 1 1 d . . . . .
H211 H 0.536662 0.812646 0.364307 0.042 Uiso 1 1 calc R U . . .
O212 O 0.46631(10) 0.91931(16) 0.41276(17) 0.0345(5) Uani 1 1 d . . . . .
C30 C 0.25050(12) 1.0510(2) 0.3553(2) 0.0267(5) Uani 1 1 d . . . . .
H301 H 0.261928 1.073324 0.290496 0.032 Uiso 1 1 calc R U . . .
H302 H 0.289367 1.056114 0.420869 0.032 Uiso 1 1 calc R U . . .
C31 C 0.20036(13) 1.1232(2) 0.3694(2) 0.0309(6) Uani 1 1 d . . . . .
O311 O 0.21926(10) 1.21990(15) 0.37030(17) 0.0337(5) Uani 1 1 d . . . . .
H311 H 0.191998 1.259564 0.381534 0.040 Uiso 1 1 calc R U . . .
O312 O 0.15118(12) 1.09522(19) 0.3810(3) 0.0603(8) Uani 1 1 d . . . . .
Cl1 Cl 0.28150(3) 0.61024(4) 0.42688(5) 0.02443(18) Uani 1 1 d . . . . .
Cl2 Cl 0.12901(2) 1.39061(4) 0.37451(4) 0.01613(17) Uani 1 1 d . . . . .

loop_
_atom_site_aniso_label
_atom_site_aniso_U_11
_atom_site_aniso_U_22
_atom_site_aniso_U_33
_atom_site_aniso_U_23
_atom_site_aniso_U_13
_atom_site_aniso_U_12
N1 0.0239(10) 0.0308(11) 0.0221(10) -0.0006(9) 0.0043(8) -0.0006(9)
C2 0.0208(11) 0.0289(13) 0.0225(12) 0.0027(10) 0.0051(9) 0.0021(10)
C3 0.0213(12) 0.0360(14) 0.0231(12) -0.0010(10) 0.0050(10) -0.0019(10)
N4 0.0226(10) 0.0289(11) 0.0215(10) -0.0019(8) 0.0071(8) -0.0023(8)
C5 0.0260(13) 0.0284(13) 0.0253(13) -0.0031(10) 0.0087(10) 0.0019(10)
C6 0.0285(13) 0.0288(13) 0.0238(13) -0.0012(10) 0.0092(10) 0.0001(10)
N7 0.0243(10) 0.0291(11) 0.0232(11) 0.0040(9) 0.0071(8) -0.0008(9)
C8 0.0298(14) 0.0375(15) 0.0267(13) 0.0080(12) 0.0028(11) -0.0046(12)
C9 0.0205(11) 0.0339(14) 0.0230(12) 0.0056(10) 0.0035(9) 0.0004(10)
C10 0.0226(12) 0.0280(13) 0.0271(13) -0.0018(10) 0.0050(10) 0.0016(10)
C11 0.0250(12) 0.0351(14) 0.0251(13) -0.0058(11) 0.0057(10) 0.0045(10)
C12 0.0243(12) 0.0396(15) 0.0234(13) 0.0036(11) 0.0086(10) 0.0035(11)
C20 0.0284(13) 0.0304(13) 0.0249(13) -0.0041(10) 0.0108(10) 0.0005(10)
C21 0.0296(13) 0.0315(14) 0.0208(12) 0.0000(10) 0.0097(10) 0.0017(10)
O211 0.0345(10) 0.0373(11) 0.0400(11) -0.0029(9) 0.0216(9) -0.0012(8)
O212 0.0379(11) 0.0306(10) 0.0378(11) -0.0023(8) 0.0162(9) -0.0021(8)
C30 0.0265(13) 0.0278(13) 0.0255(13) 0.0026(10) 0.0081(10) -0.0007(10)
C31 0.0301(14) 0.0326(14) 0.0304(14) 0.0060(11) 0.0102(11) 0.0018(11)
O311 0.0366(10) 0.0295(10) 0.0380(11) 0.0000(8) 0.0163(9) 0.0019(8)
O312 0.0428(14) 0.0399(13) 0.112(2) 0.0087(13) 0.0449(15) 0.0030(10)
Cl1 0.0302(3) 0.0270(3) 0.0186(3) -0.0047(2) 0.0115(2) -0.0055(2)
Cl2 0.0182(3) 0.0176(3) 0.0135(3) -0.00217(17) 0.0064(2) -0.00051(17)

loop_
_atom_type_symbol
_atom_type_description
_atom_type_scat_dispersion_real
_atom_type_scat_dispersion_imag
_atom_type_scat_source
C C 0.0181 0.0091 'International Tables Vol C Tables 4.2.6.8 and 6.1.1.4'
H H 0.0000 0.0000 'International Tables Vol C Tables 4.2.6.8 and 6.1.1.4'
Cl Cl 0.3639 0.7018 'International Tables Vol C Tables 4.2.6.8 and 6.1.1.4'
N N 0.0311 0.0180 'International Tables Vol C Tables 4.2.6.8 and 6.1.1.4'
O O 0.0492 0.0322 'International Tables Vol C Tables 4.2.6.8 and 6.1.1.4'

loop_
_geom_angle_atom_site_label_1
_geom_angle_atom_site_label_2
_geom_angle_atom_site_label_3
_geom_angle
_geom_angle_site_symmetry_1
_geom_angle_site_symmetry_3
_geom_angle_publ_flag
C9 N1 C2 118.0(2) . . ?
N1 C2 C10 122.9(2) . . ?
N1 C2 C3 115.3(2) . . ?
C10 C2 C3 121.6(2) . . ?
C2 C3 N4 112.1(2) . . ?
C2 C3 H31 109.2 . . ?
N4 C3 H31 109.2 . . ?
C2 C3 H32 109.2 . . ?
N4 C3 H32 109.2 . . ?
H31 C3 H32 107.9 . . ?
C20 N4 C5 115.9(2) . . ?
C20 N4 C3 110.13(19) . . ?
C5 N4 C3 109.3(2) . . ?
C20 N4 H41 104.6 . . ?
C5 N4 H41 105.7 . . ?
C3 N4 H41 111.1 . . ?
N4 C5 C6 111.6(2) . . ?
N4 C5 H51 109.3 . . ?
C6 C5 H51 109.3 . . ?
N4 C5 H52 109.3 . . ?
C6 C5 H52 109.3 . . ?
H51 C5 H52 108.0 . . ?
N7 C6 C5 111.2(2) . . ?
N7 C6 H61 109.4 . . ?
C5 C6 H61 109.4 . . ?
N7 C6 H62 109.4 . . ?
C5 C6 H62 109.4 . . ?
H61 C6 H62 108.0 . . ?
C30 N7 C6 110.5(2) . . ?
C30 N7 C8 111.7(2) . . ?
C6 N7 C8 109.3(2) . . ?
C30 N7 H71 107.4 . . ?
C6 N7 H71 106.5 . . ?
C8 N7 H71 111.3 . . ?
C9 C8 N7 111.1(2) 7_566 . ?
C9 C8 H81 109.4 7_566 . ?
N7 C8 H81 109.4 . . ?
C9 C8 H82 109.4 7_566 . ?
N7 C8 H82 109.4 . . ?
H81 C8 H82 108.0 . . ?
N1 C9 C12 123.0(3) . . ?
N1 C9 C8 114.9(2) . 7_566 ?
C12 C9 C8 122.0(2) . 7_566 ?
C11 C10 C2 118.2(3) . . ?
C11 C10 H101 120.9 . . ?
C2 C10 H101 120.9 . . ?
C12 C11 C10 119.4(2) . . ?
C12 C11 H111 120.3 . . ?
C10 C11 H111 120.3 . . ?
C9 C12 C11 118.4(2) . . ?
C9 C12 H121 120.8 . . ?
C11 C12 H121 120.8 . . ?
N4 C20 C21 113.4(2) . . ?
N4 C20 H201 108.9 . . ?
C21 C20 H201 108.9 . . ?
N4 C20 H202 108.9 . . ?
C21 C20 H202 108.9 . . ?
H201 C20 H202 107.7 . . ?
O212 C21 O211 126.2(3) . . ?
O212 C21 C20 124.2(2) . . ?
O211 C21 C20 109.5(2) . . ?
C21 O211 H211 109.5 . . ?
N7 C30 C31 112.9(2) . . ?
N7 C30 H301 109.0 . . ?
C31 C30 H301 109.0 . . ?
N7 C30 H302 109.0 . . ?
C31 C30 H302 109.0 . . ?
H301 C30 H302 107.8 . . ?
O312 C31 O311 125.7(3) . . ?
O312 C31 C30 124.3(3) . . ?
O311 C31 C30 110.0(2) . . ?
C31 O311 H311 109.5 . . ?

loop_
_geom_bond_atom_site_label_1
_geom_bond_atom_site_label_2
_geom_bond_distance
_geom_bond_site_symmetry_2
_geom_bond_publ_flag
N1 C9 1.337(3) . ?
N1 C2 1.340(3) . ?
C2 C10 1.388(4) . ?
C2 C3 1.501(4) . ?
C3 N4 1.510(3) . ?
C3 H31 0.9900 . ?
C3 H32 0.9900 . ?
N4 C20 1.499(3) . ?
N4 C5 1.501(3) . ?
N4 H41 0.9616 . ?
C5 C6 1.524(4) . ?
C5 H51 0.9900 . ?
C5 H52 0.9900 . ?
C6 N7 1.503(3) . ?
C6 H61 0.9900 . ?
C6 H62 0.9900 . ?
N7 C30 1.494(3) . ?
N7 C8 1.512(3) . ?
N7 H71 0.9586 . ?
C8 C9 1.510(4) 7_566 ?
C8 H81 0.9900 . ?
C8 H82 0.9900 . ?
C9 C12 1.383(4) . ?
C10 C11 1.386(4) . ?
C10 H101 0.9500 . ?
C11 C12 1.383(4) . ?
C11 H111 0.9500 . ?
C12 H121 0.9500 . ?
C20 C21 1.516(4) . ?
C20 H201 0.9900 . ?
C20 H202 0.9900 . ?
C21 O212 1.206(3) . ?
C21 O211 1.314(3) . ?
O211 H211 0.8400 . ?
C30 C31 1.507(4) . ?
C30 H301 0.9900 . ?
C30 H302 0.9900 . ?
C31 O312 1.204(4) . ?
C31 O311 1.314(3) . ?
O311 H311 0.8400 . ?
